data_2215069
loop_
_publ_author_name
'Saeed, Aamer'
'Fl\"orke, Ulrich'

_publ_section_title
;
 1-(3-Methoxyphenyl)-3-(4-methylbenzoyl)thiourea
;
_journal_coeditor_code CS2042
_journal_issue 9
_journal_name_full 'Acta Crystallographica Section E'
_journal_page_first o3695
_journal_page_last o3695
_journal_paper_doi 10.1107/S1600536807037531
_journal_volume 63
_journal_year 2007
_chemical_formula_iupac 'C16 H16 N2 O2 S'
_chemical_formula_moiety 'C16 H16 N2 O2 S'
_chemical_formula_sum 'C16 H16 N2 O2 S'
_chemical_formula_weight 300.37
_chemical_name_systematic
;
1-(3-Methoxyphenyl)-3-(4-methylbenzoyl)thiourea
;
_space_group_IT_number 14
_symmetry_cell_setting monoclinic
_symmetry_space_group_name_Hall '-P 2yn'
_symmetry_space_group_name_H-M 'P 1 21/n 1'
_atom_sites_solution_hydrogens difmap
_atom_sites_solution_primary direct
_atom_sites_solution_secondary difmap
_audit_creation_method SHELXL97
_cell_angle_alpha 90.00
_cell_angle_beta 90.027(15)
_cell_angle_gamma 90.00
_cell_formula_units_Z 4
_cell_length_a 5.3031(6)
_cell_length_b 21.159(2)
_cell_length_c 13.2837(14)
_cell_measurement_reflns_used 1407
_cell_measurement_temperature 120(2)
_cell_measurement_theta_max 21.20
_cell_measurement_theta_min 2.49
_cell_volume 1490.5(3)
_computing_cell_refinement 'SAINT (Bruker, 2002)'
_computing_data_collection 'SMART (Bruker, 2002)'
_computing_data_reduction SAINT
_computing_molecular_graphics SHELXTL
_computing_publication_material SHELXTL
_computing_structure_refinement SHELXTL
_computing_structure_solution 'SHELXTL (Bruker, 2002)'
_diffrn_ambient_temperature 120(2)
_diffrn_measured_fraction_theta_full 0.999
_diffrn_measured_fraction_theta_max 0.999
_diffrn_measurement_device_type 'Bruker SMART APEX'
_diffrn_measurement_method '\f and \w'
_diffrn_radiation_monochromator graphite
_diffrn_radiation_source 'sealed tube'
_diffrn_radiation_type MoK\a
_diffrn_radiation_wavelength 0.71073
_diffrn_reflns_av_R_equivalents 0.0910
_diffrn_reflns_av_sigmaI/netI 0.1001
_diffrn_reflns_limit_h_max 6
_diffrn_reflns_limit_h_min -6
_diffrn_reflns_limit_k_max 27
_diffrn_reflns_limit_k_min -27
_diffrn_reflns_limit_l_max 16
_diffrn_reflns_limit_l_min -17
_diffrn_reflns_number 12383
_diffrn_reflns_theta_full 27.86
_diffrn_reflns_theta_max 27.86
_diffrn_reflns_theta_min 1.81
_diffrn_standards_decay_% 0
_diffrn_standards_interval_time 430
_diffrn_standards_number 1438
_exptl_absorpt_coefficient_mu 0.223
_exptl_absorpt_correction_T_max 0.9802
_exptl_absorpt_correction_T_min 0.8929
_exptl_absorpt_correction_type multi-scan
_exptl_absorpt_process_details '(SADABS; Bruker, 2002)'
_exptl_crystal_colour colourless
_exptl_crystal_density_diffrn 1.339
_exptl_crystal_density_method 'not measured'
_exptl_crystal_description needle
_exptl_crystal_F_000 632
_exptl_crystal_size_max 0.52
_exptl_crystal_size_mid 0.10
_exptl_crystal_size_min 0.09
_refine_diff_density_max 0.324
_refine_diff_density_min -0.327
_refine_ls_extinction_method none
_refine_ls_goodness_of_fit_ref 0.879
_refine_ls_hydrogen_treatment constr
_refine_ls_matrix_type full
_refine_ls_number_parameters 190
_refine_ls_number_reflns 3535
_refine_ls_number_restraints 0
_refine_ls_restrained_S_all 0.879
_refine_ls_R_factor_all 0.0995
_refine_ls_R_factor_gt 0.0450
_refine_ls_shift/su_max 0.000
_refine_ls_shift/su_mean 0.000
_refine_ls_structure_factor_coef Fsqd
_refine_ls_weighting_details 'calc w = 1/[\s^2^(Fo^2^)+(0.0434P)^2^] where P=(Fo^2^+2Fc^2^)/3'
_refine_ls_weighting_scheme calc
_refine_ls_wR_factor_gt 0.1030
_refine_ls_wR_factor_ref 0.1149
_reflns_number_gt 2050
_reflns_number_total 3535
_reflns_threshold_expression I>2\s(I)
_cod_data_source_file cs2042.cif
_cod_data_source_block I
_cod_original_sg_symbol_H-M 'P 21/n'
_cod_database_code 2215069

loop_
_symmetry_equiv_pos_as_xyz
'x, y, z'
'-x+1/2, y+1/2, -z+1/2'
'-x, -y, -z'
'x-1/2, -y-1/2, z-1/2'

loop_
_atom_site_type_symbol
_atom_site_label
_atom_site_fract_x
_atom_site_fract_y
_atom_site_fract_z
_atom_site_U_iso_or_equiv
_atom_site_adp_type
_atom_site_calc_flag
_atom_site_refinement_flags
_atom_site_occupancy
S S1 0.32324(14) 1.01213(3) 0.85607(5) 0.0443(2) Uani d . 1
O O1 0.6061(3) 0.81054(7) 0.82493(11) 0.0427(5) Uani d . 1
O O2 0.0758(3) 0.86111(8) 0.42661(12) 0.0484(5) Uani d . 1
N N1 0.3031(3) 0.90015(8) 0.76221(13) 0.0325(5) Uani d . 1
H H1 0.3542 0.8606 0.7636 0.039 Uiso calc R 1
N N2 0.5727(3) 0.90797(8) 0.89643(13) 0.0326(5) Uani d . 1
H H2 0.6253 0.9309 0.9476 0.039 Uiso calc R 1
C C1 0.1346(4) 0.91542(10) 0.68283(16) 0.0302(5) Uani d . 1
C C2 -0.0701(5) 0.95549(10) 0.69401(18) 0.0371(6) Uani d . 1
H H2A -0.1001 0.9767 0.7559 0.044 Uiso calc R 1
C C3 -0.2299(5) 0.96387(11) 0.6126(2) 0.0447(7) Uani d . 1
H H3A -0.3706 0.9913 0.6194 0.054 Uiso calc R 1
C C4 -0.1907(5) 0.93341(11) 0.52169(19) 0.0421(7) Uani d . 1
H H4A -0.3028 0.9398 0.4668 0.050 Uiso calc R 1
C C5 0.0128(5) 0.89387(10) 0.51231(17) 0.0348(6) Uani d . 1
C C6 0.1752(4) 0.88476(9) 0.59290(17) 0.0321(6) Uani d . 1
H H6A 0.3154 0.8572 0.5860 0.039 Uiso calc R 1
C C7 -0.0996(5) 0.86212(13) 0.34504(18) 0.0579(8) Uani d . 1
H H7A -0.2651 0.8480 0.3689 0.087 Uiso calc R 1
H H7B -0.0407 0.8338 0.2916 0.087 Uiso calc R 1
H H7C -0.1132 0.9052 0.3187 0.087 Uiso calc R 1
C C8 0.3948(4) 0.93659(10) 0.83449(16) 0.0304(5) Uani d . 1
C C9 0.6782(5) 0.84850(10) 0.88869(16) 0.0322(5) Uani d . 1
C C10 0.8808(4) 0.83358(9) 0.96113(15) 0.0278(5) Uani d . 1
C C11 0.9470(5) 0.77047(10) 0.97489(16) 0.0360(6) Uani d . 1
H H11A 0.8625 0.7384 0.9378 0.043 Uiso calc R 1
C C12 1.1343(5) 0.75421(10) 1.04196(16) 0.0362(6) Uani d . 1
H H12A 1.1783 0.7110 1.0500 0.043 Uiso calc R 1
C C13 1.2603(4) 0.79982(10) 1.09818(15) 0.0317(5) Uani d . 1
C C14 1.1956(5) 0.86231(10) 1.08289(17) 0.0381(6) Uani d . 1
H H14A 1.2806 0.8943 1.1198 0.046 Uiso calc R 1
C C15 1.0105(4) 0.87923(10) 1.01519(16) 0.0342(6) Uani d . 1
H H15A 0.9714 0.9226 1.0055 0.041 Uiso calc R 1
C C16 1.4626(5) 0.78203(11) 1.17233(17) 0.0431(6) Uani d . 1
H H16A 1.6214 0.8024 1.1532 0.065 Uiso calc R 1
H H16B 1.4848 0.7360 1.1722 0.065 Uiso calc R 1
H H16C 1.4133 0.7960 1.2398 0.065 Uiso calc R 1

loop_
_atom_site_aniso_label
_atom_site_aniso_U_11
_atom_site_aniso_U_22
_atom_site_aniso_U_33
_atom_site_aniso_U_12
_atom_site_aniso_U_13
_atom_site_aniso_U_23
S1 0.0624(5) 0.0291(3) 0.0416(4) 0.0117(3) -0.0172(3) -0.0020(3)
O1 0.0533(12) 0.0361(9) 0.0387(10) 0.0122(8) -0.0175(9) -0.0076(7)
O2 0.0523(13) 0.0539(11) 0.0390(10) 0.0027(9) -0.0230(9) -0.0015(8)
N1 0.0388(13) 0.0261(9) 0.0327(11) 0.0039(9) -0.0077(9) 0.0008(8)
N2 0.0410(13) 0.0304(10) 0.0264(10) 0.0067(9) -0.0094(9) -0.0023(8)
C1 0.0281(14) 0.0267(11) 0.0357(13) -0.0049(10) -0.0084(11) 0.0077(10)
C2 0.0311(15) 0.0371(13) 0.0429(15) -0.0004(11) -0.0023(12) 0.0045(11)
C3 0.0281(16) 0.0392(14) 0.0667(19) 0.0018(12) -0.0078(14) 0.0118(13)
C4 0.0345(16) 0.0438(14) 0.0479(17) -0.0037(12) -0.0199(13) 0.0147(12)
C5 0.0366(16) 0.0316(12) 0.0362(15) -0.0092(11) -0.0106(12) 0.0068(10)
C6 0.0306(15) 0.0281(11) 0.0376(14) 0.0010(10) -0.0091(11) 0.0036(10)
C7 0.060(2) 0.076(2) 0.0387(16) -0.0074(15) -0.0272(15) 0.0082(13)
C8 0.0335(15) 0.0318(12) 0.0259(12) 0.0034(10) -0.0014(11) 0.0029(9)
C9 0.0377(15) 0.0315(12) 0.0274(13) 0.0043(11) -0.0006(11) -0.0007(10)
C10 0.0300(14) 0.0309(12) 0.0224(12) 0.0049(10) -0.0026(10) 0.0005(9)
C11 0.0426(16) 0.0319(12) 0.0337(14) 0.0029(11) -0.0105(12) -0.0056(10)
C12 0.0409(16) 0.0303(12) 0.0375(14) 0.0075(11) -0.0073(12) 0.0016(10)
C13 0.0291(14) 0.0442(13) 0.0217(12) 0.0018(11) 0.0011(10) 0.0008(10)
C14 0.0402(16) 0.0358(13) 0.0382(14) -0.0041(11) -0.0054(12) -0.0068(11)
C15 0.0390(16) 0.0270(12) 0.0366(14) 0.0007(10) -0.0030(12) -0.0003(10)
C16 0.0375(16) 0.0543(16) 0.0374(15) 0.0000(12) -0.0074(12) 0.0000(12)

loop_
_atom_type_symbol
_atom_type_description
_atom_type_scat_dispersion_real
_atom_type_scat_dispersion_imag
_atom_type_scat_source
C C 0.0033 0.0016 'International Tables Vol C Tables 4.2.6.8 and 6.1.1.4'
H H 0.0000 0.0000 'International Tables Vol C Tables 4.2.6.8 and 6.1.1.4'
N N 0.0061 0.0033 'International Tables Vol C Tables 4.2.6.8 and 6.1.1.4'
O O 0.0106 0.0060 'International Tables Vol C Tables 4.2.6.8 and 6.1.1.4'
S S 0.1246 0.1234 'International Tables Vol C Tables 4.2.6.8 and 6.1.1.4'

loop_
_geom_angle_atom_site_label_1
_geom_angle_atom_site_label_2
_geom_angle_atom_site_label_3
_geom_angle
_geom_angle_publ_flag
C5 O2 C7 117.6(2) ?
C8 N1 C1 129.59(18) ?
C8 N1 H1 115.2 no
C1 N1 H1 115.2 no
C9 N2 C8 128.87(18) ?
C9 N2 H2 115.6 no
C8 N2 H2 115.6 no
C6 C1 C2 120.3(2) ?
C6 C1 N1 116.0(2) ?
C2 C1 N1 123.6(2) ?
C3 C2 C1 118.3(2) ?
C3 C2 H2A 120.9 no
C1 C2 H2A 120.9 no
C2 C3 C4 122.0(2) ?
C2 C3 H3A 119.0 no
C4 C3 H3A 119.0 no
C5 C4 C3 118.8(2) ?
C5 C4 H4A 120.6 no
C3 C4 H4A 120.6 no
C4 C5 O2 125.0(2) ?
C4 C5 C6 120.2(2) ?
O2 C5 C6 114.7(2) ?
C1 C6 C5 120.5(2) ?
C1 C6 H6A 119.8 no
C5 C6 H6A 119.8 no
O2 C7 H7A 109.5 no
O2 C7 H7B 109.5 no
H7A C7 H7B 109.5 no
O2 C7 H7C 109.5 no
H7A C7 H7C 109.5 no
H7B C7 H7C 109.5 no
N1 C8 N2 115.12(18) ?
N1 C8 S1 126.83(17) ?
N2 C8 S1 118.03(16) ?
O1 C9 N2 121.4(2) ?
O1 C9 C10 122.4(2) ?
N2 C9 C10 116.18(19) ?
C15 C10 C11 118.4(2) ?
C15 C10 C9 123.34(19) ?
C11 C10 C9 118.28(19) ?
C12 C11 C10 120.4(2) ?
C12 C11 H11A 119.8 no
C10 C11 H11A 119.8 no
C11 C12 C13 121.3(2) ?
C11 C12 H12A 119.3 no
C13 C12 H12A 119.3 no
C14 C13 C12 117.8(2) ?
C14 C13 C16 120.9(2) ?
C12 C13 C16 121.4(2) ?
C15 C14 C13 121.4(2) ?
C15 C14 H14A 119.3 no
C13 C14 H14A 119.3 no
C14 C15 C10 120.7(2) ?
C14 C15 H15A 119.7 no
C10 C15 H15A 119.7 no
C13 C16 H16A 109.5 no
C13 C16 H16B 109.5 no
H16A C16 H16B 109.5 no
C13 C16 H16C 109.5 no
H16A C16 H16C 109.5 no
H16B C16 H16C 109.5 no

loop_
_geom_bond_atom_site_label_1
_geom_bond_atom_site_label_2
_geom_bond_distance
_geom_bond_publ_flag
S1 C8 1.668(2) ?
O1 C9 1.228(2) ?
O2 C5 1.374(3) ?
O2 C7 1.428(3) ?
N1 C8 1.324(3) ?
N1 C1 1.419(3) ?
N1 H1 0.8800 no
N2 C9 1.381(3) ?
N2 C8 1.391(3) ?
N2 H2 0.8800 no
C1 C6 1.376(3) ?
C1 C2 1.385(3) ?
C2 C3 1.385(3) ?
C2 H2A 0.9500 no
C3 C4 1.385(3) ?
C3 H3A 0.9500 no
C4 C5 1.371(3) ?
C4 H4A 0.9500 no
C5 C6 1.387(3) ?
C6 H6A 0.9500 no
C7 H7A 0.9800 no
C7 H7B 0.9800 no
C7 H7C 0.9800 no
C9 C10 1.477(3) ?
C10 C15 1.386(3) ?
C10 C11 1.393(3) ?
C11 C12 1.378(3) ?
C11 H11A 0.9500 no
C12 C13 1.391(3) ?
C12 H12A 0.9500 no
C13 C14 1.381(3) ?
C13 C16 1.504(3) ?
C14 C15 1.379(3) ?
C14 H14A 0.9500 no
C15 H15A 0.9500 no
C16 H16A 0.9800 no
C16 H16B 0.9800 no
C16 H16C 0.9800 no

loop_
_geom_hbond_atom_site_label_D
_geom_hbond_atom_site_label_H
_geom_hbond_atom_site_label_A
_geom_hbond_site_symmetry_A
_geom_hbond_distance_DH
_geom_hbond_distance_HA
_geom_hbond_distance_DA
_geom_hbond_angle_DHA
N2 H2 S1 3_677 0.88 2.89 3.7376(19) 163.3
N1 H1 O1 . 0.88 1.89 2.621(2) 139.5

loop_
_geom_torsion_atom_site_label_1
_geom_torsion_atom_site_label_2
_geom_torsion_atom_site_label_3
_geom_torsion_atom_site_label_4
_geom_torsion
_geom_torsion_publ_flag
C8 N1 C1 C6 144.9(2) no
C8 N1 C1 C2 -39.0(3) no
C6 C1 C2 C3 -0.3(3) no
N1 C1 C2 C3 -176.2(2) no
C1 C2 C3 C4 0.2(3) no
C2 C3 C4 C5 -0.1(4) no
C3 C4 C5 O2 -179.4(2) no
C3 C4 C5 C6 0.1(3) no
C7 O2 C5 C4 -8.0(3) no
C7 O2 C5 C6 172.4(2) no
C2 C1 C6 C5 0.4(3) no
N1 C1 C6 C5 176.56(19) no
C4 C5 C6 C1 -0.3(3) no
O2 C5 C6 C1 179.32(18) no
C1 N1 C8 N2 -175.1(2) no
C1 N1 C8 S1 3.5(4) no
C9 N2 C8 N1 4.8(3) no
C9 N2 C8 S1 -173.97(18) no
C8 N2 C9 O1 -5.4(4) no
C8 N2 C9 C10 174.6(2) no
O1 C9 C10 C15 162.5(2) no
N2 C9 C10 C15 -17.5(3) no
O1 C9 C10 C11 -16.7(3) no
N2 C9 C10 C11 163.3(2) no
C15 C10 C11 C12 1.0(3) no
C9 C10 C11 C12 -179.7(2) no
C10 C11 C12 C13 0.6(4) no
C11 C12 C13 C14 -1.5(4) no
C11 C12 C13 C16 179.2(2) no
C12 C13 C14 C15 0.8(4) no
C16 C13 C14 C15 -180.0(2) no
C13 C14 C15 C10 0.9(4) no
C11 C10 C15 C14 -1.7(3) no
C9 C10 C15 C14 179.1(2) no

loop_
_cod_related_entry_id
_cod_related_entry_database
_cod_related_entry_code
1 ChemSpider 701539
